data_7125814
loop_
_publ_author_name
'Zhao, Xiaolei'
'Zheng, Wei'
'Zhang, Yi'
'Huang, Wei'

_publ_section_title
;
 cis alkenes stabilized by intramolecular sulphur\p interactions.
;
_journal_issue 5
_journal_name_full 'Chemical communications (Cambridge, England)'
_journal_page_first 814
_journal_page_last 817
_journal_paper_doi 10.1039/c9cc08558k
_journal_volume 56
_journal_year 2020
_chemical_formula_moiety 'C23 H20 Cl N5 O2 S'
_chemical_formula_sum 'C23 H20 Cl N5 O2 S'
_chemical_formula_weight 465.95
_space_group_crystal_system monoclinic
_space_group_IT_number 14
_space_group_name_Hall '-P 2yn'
_space_group_name_H-M_alt 'P 1 21/n 1'
_atom_sites_solution_hydrogens geom
_atom_sites_solution_primary direct
_atom_sites_solution_secondary difmap
_audit_creation_method SHELXL-2014/7
_audit_update_record
;
2019-01-22 deposited with the CCDC.	2019-12-10 downloaded from the CCDC.
;
_cell_angle_alpha 90
_cell_angle_beta 91.052(2)
_cell_angle_gamma 90
_cell_formula_units_Z 8
_cell_length_a 10.9364(11)
_cell_length_b 10.8589(11)
_cell_length_c 38.833(4)
_cell_measurement_reflns_used 2412
_cell_measurement_temperature 291(2)
_cell_measurement_theta_max 18.608
_cell_measurement_theta_min 2.416
_cell_volume 4610.9(8)
_computing_cell_refinement SMART
_computing_data_collection 'SMART (BRUKER 2000)'
_computing_data_reduction 'SAINT (BRUKER 2000)'
_computing_molecular_graphics 'SHELXL-2014/7 (Sheldrick, 2014)'
_computing_publication_material 'SHELXL-2014/7 (Sheldrick, 2014)'
_computing_structure_refinement 'SHELXL-2014/7 (Sheldrick, 2014)'
_computing_structure_solution 'SHELXTL (BRUKER 2000)'
_diffrn_ambient_temperature 291(2)
_diffrn_measured_fraction_theta_full 0.995
_diffrn_measured_fraction_theta_max 0.995
_diffrn_measurement_device_type 'BRUKER Smart Apex CCD area detector'
_diffrn_measurement_method '\f and \w scans'
_diffrn_radiation_type MoK\a
_diffrn_radiation_wavelength 0.71073
_diffrn_reflns_av_R_equivalents 0.0869
_diffrn_reflns_av_unetI/netI 0.0783
_diffrn_reflns_Laue_measured_fraction_full 0.995
_diffrn_reflns_Laue_measured_fraction_max 0.995
_diffrn_reflns_limit_h_max 13
_diffrn_reflns_limit_h_min -12
_diffrn_reflns_limit_k_max 12
_diffrn_reflns_limit_k_min -12
_diffrn_reflns_limit_l_max 46
_diffrn_reflns_limit_l_min -46
_diffrn_reflns_number 33926
_diffrn_reflns_point_group_measured_fraction_full 0.995
_diffrn_reflns_point_group_measured_fraction_max 0.995
_diffrn_reflns_theta_full 25.000
_diffrn_reflns_theta_max 25.000
_diffrn_reflns_theta_min 1.926
_diffrn_source 'fine-focus sealed tube'
_exptl_absorpt_coefficient_mu 0.286
_exptl_absorpt_correction_T_max 0.977
_exptl_absorpt_correction_T_min 0.972
_exptl_absorpt_correction_type multi-scan
_exptl_absorpt_process_details 'SADABS, Bruker(2000)'
_exptl_crystal_colour purple
_exptl_crystal_density_diffrn 1.342
_exptl_crystal_density_method 'not measured'
_exptl_crystal_description block
_exptl_crystal_F_000 1936
_exptl_crystal_size_max 0.100
_exptl_crystal_size_mid 0.100
_exptl_crystal_size_min 0.080
_refine_diff_density_max 0.861
_refine_diff_density_min -0.773
_refine_diff_density_rms 0.071
_refine_ls_extinction_method none
_refine_ls_goodness_of_fit_ref 1.005
_refine_ls_hydrogen_treatment constr
_refine_ls_matrix_type full
_refine_ls_number_parameters 581
_refine_ls_number_reflns 8049
_refine_ls_number_restraints 68
_refine_ls_restrained_S_all 1.010
_refine_ls_R_factor_all 0.1599
_refine_ls_R_factor_gt 0.0892
_refine_ls_shift/su_max 0.001
_refine_ls_shift/su_mean 0.000
_refine_ls_structure_factor_coef Fsqd
_refine_ls_weighting_details 'w=1/[\s^2^(Fo^2^)+(0.0835P)^2^+8.8900P] where P=(Fo^2^+2Fc^2^)/3'
_refine_ls_weighting_scheme calc
_refine_ls_wR_factor_gt 0.2135
_refine_ls_wR_factor_ref 0.2444
_reflns_Friedel_coverage 0.000
_reflns_number_gt 4076
_reflns_number_total 8049
_reflns_threshold_expression 'I > 2\s(I)'
_cod_data_source_file c9cc08558k2.cif
_cod_data_source_block trans-4
_cod_depositor_comments 'Adding full bibliography for 7125813--7125817.cif.'
_cod_original_sg_symbol_H-M 'P 21/n'
_cod_database_code 7125814
_shelx_shelxl_version_number 2014/7
_shelx_space_group_comment
;
The symmetry employed for this shelxl refinement is uniquely defined
by the following loop, which should always be used as a source of
symmetry information in preference to the above space-group names.
They are only intended as comments.
;
_shelx_estimated_absorpt_t_min 0.972
_shelx_estimated_absorpt_t_max 0.977

loop_
_space_group_symop_operation_xyz
'x, y, z'
'-x+1/2, y+1/2, -z+1/2'
'-x, -y, -z'
'x-1/2, -y-1/2, z-1/2'

loop_
_atom_site_label
_atom_site_type_symbol
_atom_site_fract_x
_atom_site_fract_y
_atom_site_fract_z
_atom_site_U_iso_or_equiv
_atom_site_adp_type
_atom_site_occupancy
_atom_site_site_symmetry_order
_atom_site_calc_flag
_atom_site_refinement_flags_posn
_atom_site_refinement_flags_adp
C1 C 0.1076(5) 0.9049(5) 0.88948(14) 0.0558(13) Uani 1 1 d . .
C2 C 0.0180(5) 0.9679(5) 0.90675(14) 0.0585(14) Uani 1 1 d . .
C3 C -0.0024(5) 0.9178(5) 0.93946(14) 0.0591(14) Uani 1 1 d . .
C4 C 0.0684(5) 0.8187(5) 0.94763(14) 0.0554(13) Uani 1 1 d . .
C5 C 0.0695(5) 0.7470(5) 0.97875(14) 0.0580(14) Uani 1 1 d . .
H5 H 0.0193 0.7740 0.9963 0.070 Uiso 1 1 calc R U
C6 C 0.1347(5) 0.6463(5) 0.98496(14) 0.0585(14) Uani 1 1 d . .
H6 H 0.1865 0.6218 0.9675 0.070 Uiso 1 1 calc R U
C7 C 0.1355(4) 0.5694(5) 1.01548(14) 0.0556(13) Uani 1 1 d . .
C8 C 0.0715(5) 0.6023(6) 1.04517(15) 0.0711(16) Uani 1 1 d . .
H8 H 0.0271 0.6754 1.0456 0.085 Uiso 1 1 calc R U
C9 C 0.0743(6) 0.5263(6) 1.07384(16) 0.0742(17) Uani 1 1 d . .
H9 H 0.0318 0.5482 1.0934 0.089 Uiso 1 1 calc R U
C10 C 0.1398(5) 0.4185(6) 1.07323(15) 0.0665(15) Uani 1 1 d . .
C11 C 0.2029(5) 0.3843(6) 1.04447(17) 0.0732(17) Uani 1 1 d . .
H11 H 0.2479 0.3116 1.0443 0.088 Uiso 1 1 calc R U
C12 C 0.1983(5) 0.4597(5) 1.01599(15) 0.0642(15) Uani 1 1 d . .
H12 H 0.2393 0.4356 0.9963 0.077 Uiso 1 1 calc R U
C13 C -0.0444(6) 1.0707(7) 0.89324(16) 0.0778(18) Uani 1 1 d . .
C14 C 0.2788(5) 0.8952(6) 0.81504(15) 0.0673(16) Uani 1 1 d . .
C15 C 0.2421(6) 0.9955(6) 0.79512(16) 0.0788(18) Uani 1 1 d . .
H15 H 0.1823 1.0486 0.8032 0.095 Uiso 1 1 calc R U
C16 C 0.2924(7) 1.0166(7) 0.76414(18) 0.093(2) Uani 1 1 d . .
H16 H 0.2672 1.0850 0.7515 0.112 Uiso 1 1 calc R U
C17 C 0.3810(7) 0.9387(7) 0.75060(17) 0.096(2) Uani 1 1 d . .
C18 C 0.4196(7) 0.8381(7) 0.77089(19) 0.104(3) Uani 1 1 d . .
H18 H 0.4796 0.7852 0.7629 0.124 Uiso 1 1 calc R U
C19 C 0.3692(6) 0.8175(6) 0.80239(17) 0.088(2) Uani 1 1 d . .
H19 H 0.3957 0.7508 0.8156 0.105 Uiso 1 1 calc R U
C20 C 0.3828(11) 1.0597(10) 0.6941(3) 0.170(2) Uani 1 1 d D U
H20A H 0.4024 1.0394 0.6705 0.204 Uiso 1 1 calc R U
H20B H 0.2949 1.0689 0.6960 0.204 Uiso 1 1 calc R U
C21 C 0.4451(11) 1.1671(10) 0.7054(3) 0.176(2) Uani 1 1 d D U
H21A H 0.4385 1.1749 0.7299 0.263 Uiso 1 1 calc R U
H21B H 0.4093 1.2380 0.6944 0.263 Uiso 1 1 calc R U
H21C H 0.5298 1.1613 0.6995 0.263 Uiso 1 1 calc R U
C22 C 0.5372(12) 0.8814(10) 0.7065(3) 0.170(2) Uani 1 1 d . U
H22A H 0.5849 0.9252 0.6896 0.204 Uiso 1 1 calc R U
H22B H 0.5908 0.8585 0.7256 0.204 Uiso 1 1 calc R U
C23 C 0.4831(11) 0.7747(10) 0.6915(3) 0.172(2) Uani 1 1 d . U
H23A H 0.4508 0.7234 0.7093 0.258 Uiso 1 1 calc R U
H23B H 0.5438 0.7298 0.6791 0.258 Uiso 1 1 calc R U
H23C H 0.4181 0.7988 0.6759 0.258 Uiso 1 1 calc R U
C24 C 0.4067(5) 0.9658(5) 0.94792(15) 0.0592(14) Uani 1 1 d . .
C25 C 0.3436(5) 1.0624(5) 0.93360(15) 0.0615(14) Uani 1 1 d . .
C26 C 0.3799(5) 1.0883(5) 0.89951(15) 0.0617(14) Uani 1 1 d . .
C27 C 0.4713(5) 1.0136(5) 0.88838(15) 0.0640(15) Uani 1 1 d . .
C28 C 0.5336(6) 1.0210(6) 0.85601(15) 0.0715(16) Uani 1 1 d . .
H28 H 0.4967 1.0691 0.8390 0.086 Uiso 1 1 calc R U
C29 C 0.6380(6) 0.9664(6) 0.84794(16) 0.0824(19) Uani 1 1 d . .
H29 H 0.6723 0.9139 0.8644 0.099 Uiso 1 1 calc R U
C30 C 0.7033(7) 0.9804(8) 0.81623(18) 0.091(2) Uani 1 1 d . .
C31 C 0.8169(7) 0.9241(9) 0.8128(2) 0.115(3) Uani 1 1 d . .
H31 H 0.8468 0.8736 0.8304 0.137 Uiso 1 1 calc R U
C32 C 0.8861(11) 0.9418(14) 0.7837(3) 0.203(3) Uani 1 1 d . U
H32 H 0.9626 0.9053 0.7819 0.244 Uiso 1 1 calc R U
C33 C 0.8417(12) 1.0114(15) 0.7586(3) 0.204(2) Uani 1 1 d . U
C34 C 0.7328(11) 1.0740(14) 0.7599(3) 0.203(3) Uani 1 1 d . U
H34 H 0.7068 1.1254 0.7421 0.244 Uiso 1 1 calc R U
C35 C 0.6636(8) 1.0569(9) 0.7891(2) 0.119(3) Uani 1 1 d . .
H35 H 0.5888 1.0972 0.7907 0.143 Uiso 1 1 calc R U
C36 C 0.2508(6) 1.1306(6) 0.95085(17) 0.0702(16) Uani 1 1 d . .
C37 C 0.4367(5) 0.7598(5) 1.01629(15) 0.0598(14) Uani 1 1 d . .
C38 C 0.5015(5) 0.6516(6) 1.02064(16) 0.0725(17) Uani 1 1 d . .
H38 H 0.5501 0.6237 1.0028 0.087 Uiso 1 1 calc R U
C39 C 0.4965(6) 0.5837(6) 1.05052(17) 0.0803(19) Uani 1 1 d . .
H39 H 0.5415 0.5113 1.0527 0.096 Uiso 1 1 calc R U
C40 C 0.4234(5) 0.6235(6) 1.07786(15) 0.0689(16) Uani 1 1 d . .
C41 C 0.3579(5) 0.7337(6) 1.07304(16) 0.0659(15) Uani 1 1 d . .
H41 H 0.3089 0.7625 1.0906 0.079 Uiso 1 1 calc R U
C42 C 0.3642(5) 0.7993(5) 1.04336(15) 0.0639(15) Uani 1 1 d . .
H42 H 0.3195 0.8718 1.0410 0.077 Uiso 1 1 calc R U
C43 C 0.4755(9) 0.4326(8) 1.1109(2) 0.1130(15) Uani 1 1 d . U
H43A H 0.4323 0.3832 1.1276 0.136 Uiso 1 1 calc R U
H43B H 0.4720 0.3900 1.0890 0.136 Uiso 1 1 calc R U
C44 C 0.6032(10) 0.4468(10) 1.1221(3) 0.158(4) Uani 1 1 d . .
H44A H 0.6451 0.4984 1.1061 0.237 Uiso 1 1 calc R U
H44B H 0.6418 0.3674 1.1231 0.237 Uiso 1 1 calc R U
H44C H 0.6064 0.4838 1.1446 0.237 Uiso 1 1 calc R U
C45 C 0.3214(8) 0.5855(8) 1.1360(2) 0.1136(15) Uani 1 1 d D U
H45A H 0.2479 0.6231 1.1264 0.136 Uiso 1 1 calc R U
H45B H 0.2992 0.5116 1.1485 0.136 Uiso 1 1 calc R U
C46 C 0.3847(10) 0.6675(9) 1.1574(3) 0.175(5) Uani 1 1 d D .
H46A H 0.4613 0.6316 1.1645 0.262 Uiso 1 1 calc R U
H46B H 0.3369 0.6848 1.1773 0.262 Uiso 1 1 calc R U
H46C H 0.3994 0.7426 1.1451 0.262 Uiso 1 1 calc R U
Cl1 Cl -0.11368(15) 0.97377(16) 0.96585(4) 0.0847(5) Uani 1 1 d . .
Cl2 Cl 0.31526(15) 1.20368(16) 0.87544(5) 0.0847(5) Uani 1 1 d . .
N1 N 0.1467(4) 0.9361(4) 0.85733(12) 0.0641(12) Uani 1 1 d . .
N2 N 0.2335(4) 0.8658(4) 0.84693(12) 0.0655(12) Uani 1 1 d . .
N3 N -0.0976(6) 1.1553(6) 0.88286(15) 0.106(2) Uani 1 1 d . .
N4 N 0.4322(9) 0.9631(8) 0.7192(2) 0.169(2) Uani 1 1 d . U
N5 N 0.1438(6) 0.3403(6) 1.10385(16) 0.0854(16) Uani 1 1 d . .
N6 N 0.3857(4) 0.9162(4) 0.97983(12) 0.0600(12) Uani 1 1 d . .
N7 N 0.4493(4) 0.8177(4) 0.98460(12) 0.0637(12) Uani 1 1 d . .
N8 N 0.1774(5) 1.1908(5) 0.96296(16) 0.0952(18) Uani 1 1 d . .
N9 N 0.4144(6) 0.5561(6) 1.10734(16) 0.1124(15) Uani 1 1 d . U
N10 N 0.9151(10) 1.0413(14) 0.7291(2) 0.206(2) Uani 1 1 d . U
O1 O 0.2063(6) 0.2466(6) 1.10257(15) 0.1189(19) Uani 1 1 d . .
O2 O 0.0849(6) 0.3706(6) 1.12857(14) 0.1195(19) Uani 1 1 d . .
O3 O 1.0036(8) 1.0014(10) 0.72395(17) 0.211(3) Uani 1 1 d . U
O4 O 0.8736(8) 1.1090(11) 0.70508(19) 0.210(3) Uani 1 1 d . U
S1 S 0.16647(12) 0.78544(13) 0.91392(4) 0.0605(4) Uani 1 1 d . .
S2 S 0.51281(14) 0.90677(14) 0.91974(4) 0.0677(4) Uani 1 1 d . .

loop_
_atom_site_aniso_label
_atom_site_aniso_U_11
_atom_site_aniso_U_22
_atom_site_aniso_U_33
_atom_site_aniso_U_23
_atom_site_aniso_U_13
_atom_site_aniso_U_12
C1 0.050(3) 0.061(3) 0.057(3) -0.005(3) 0.005(3) 0.001(3)
C2 0.058(3) 0.057(3) 0.061(3) -0.005(3) 0.004(3) 0.010(3)
C3 0.063(3) 0.055(3) 0.059(3) -0.005(3) 0.011(3) 0.013(3)
C4 0.052(3) 0.054(3) 0.061(3) -0.010(3) 0.010(3) 0.005(3)
C5 0.060(3) 0.057(3) 0.057(3) -0.005(3) 0.004(3) 0.004(3)
C6 0.051(3) 0.065(4) 0.060(3) 0.001(3) 0.008(3) 0.007(3)
C7 0.047(3) 0.061(4) 0.059(3) -0.004(3) -0.001(3) 0.006(3)
C8 0.075(4) 0.069(4) 0.069(4) -0.009(3) -0.002(3) 0.016(3)
C9 0.072(4) 0.085(5) 0.066(4) 0.000(3) 0.003(3) 0.006(4)
C10 0.063(4) 0.069(4) 0.067(4) 0.004(3) -0.007(3) -0.005(3)
C11 0.069(4) 0.066(4) 0.084(4) 0.008(3) 0.005(3) 0.011(3)
C12 0.060(3) 0.066(4) 0.067(4) 0.002(3) 0.009(3) 0.012(3)
C13 0.085(5) 0.082(5) 0.067(4) 0.007(4) 0.016(3) 0.019(4)
C14 0.073(4) 0.066(4) 0.063(4) -0.001(3) 0.018(3) 0.006(3)
C15 0.080(4) 0.081(5) 0.077(4) 0.002(4) 0.019(4) 0.019(4)
C16 0.104(5) 0.097(5) 0.080(5) 0.023(4) 0.025(4) 0.023(4)
C17 0.122(6) 0.099(6) 0.068(4) 0.008(4) 0.037(4) 0.005(5)
C18 0.128(6) 0.085(5) 0.100(5) 0.008(4) 0.065(5) 0.023(5)
C19 0.104(5) 0.068(4) 0.092(5) 0.010(4) 0.044(4) 0.021(4)
C20 0.239(6) 0.141(5) 0.134(4) 0.007(3) 0.085(4) 0.008(4)
C21 0.242(6) 0.148(5) 0.139(4) 0.009(4) 0.080(4) 0.011(4)
C22 0.240(6) 0.139(5) 0.133(4) 0.004(3) 0.085(4) 0.006(4)
C23 0.243(6) 0.141(5) 0.136(4) 0.000(3) 0.082(4) 0.004(4)
C24 0.054(3) 0.052(3) 0.072(4) -0.009(3) 0.003(3) -0.003(3)
C25 0.056(3) 0.054(4) 0.075(4) -0.005(3) 0.006(3) -0.001(3)
C26 0.058(3) 0.056(3) 0.072(4) -0.005(3) 0.001(3) -0.001(3)
C27 0.064(4) 0.062(4) 0.066(4) -0.006(3) 0.003(3) 0.000(3)
C28 0.079(4) 0.071(4) 0.064(4) 0.001(3) 0.005(3) -0.004(3)
C29 0.086(5) 0.095(5) 0.067(4) -0.007(4) 0.007(4) 0.007(4)
C30 0.089(5) 0.117(6) 0.065(4) -0.016(4) 0.008(4) -0.012(4)
C31 0.095(6) 0.156(8) 0.093(6) -0.023(5) 0.019(5) 0.008(5)
C32 0.162(4) 0.357(7) 0.092(3) -0.080(4) 0.054(3) -0.112(4)
C33 0.163(4) 0.358(7) 0.092(3) -0.079(4) 0.053(3) -0.112(4)
C34 0.163(4) 0.358(7) 0.091(3) -0.079(4) 0.053(3) -0.112(4)
C35 0.121(7) 0.158(9) 0.078(5) -0.010(5) 0.001(5) -0.019(6)
C36 0.067(4) 0.058(4) 0.086(4) 0.000(3) 0.011(3) 0.003(3)
C37 0.050(3) 0.061(4) 0.068(4) -0.002(3) 0.002(3) 0.006(3)
C38 0.073(4) 0.077(4) 0.067(4) -0.005(3) 0.011(3) 0.024(3)
C39 0.082(4) 0.080(4) 0.079(4) -0.003(4) 0.003(4) 0.036(4)
C40 0.071(4) 0.071(4) 0.064(4) -0.007(3) 0.002(3) 0.015(3)
C41 0.058(3) 0.070(4) 0.070(4) -0.006(3) 0.004(3) 0.014(3)
C42 0.053(3) 0.064(4) 0.074(4) -0.010(3) -0.001(3) 0.014(3)
C43 0.142(4) 0.104(3) 0.093(3) 0.017(3) 0.012(3) 0.039(3)
C44 0.178(10) 0.159(10) 0.136(8) 0.014(7) -0.005(8) 0.061(8)
C45 0.142(4) 0.104(3) 0.094(3) 0.017(3) 0.010(3) 0.039(3)
C46 0.193(11) 0.125(9) 0.204(12) 0.014(8) -0.046(9) -0.046(8)
Cl1 0.0854(11) 0.0961(12) 0.0734(10) 0.0028(9) 0.0219(8) 0.0382(9)
Cl2 0.0841(11) 0.0756(11) 0.0944(12) 0.0135(9) 0.0037(9) 0.0120(9)
N1 0.066(3) 0.061(3) 0.065(3) -0.005(2) 0.010(2) 0.003(2)
N2 0.070(3) 0.061(3) 0.065(3) -0.002(2) 0.014(2) 0.004(2)
N3 0.122(5) 0.111(5) 0.084(4) 0.021(4) 0.022(4) 0.048(4)
N4 0.239(6) 0.140(5) 0.132(4) 0.006(3) 0.085(4) 0.008(4)
N5 0.088(4) 0.093(5) 0.075(4) 0.013(4) -0.013(3) -0.012(4)
N6 0.055(3) 0.057(3) 0.068(3) -0.003(2) 0.004(2) 0.002(2)
N7 0.053(3) 0.063(3) 0.075(3) -0.004(3) 0.002(2) 0.005(2)
N8 0.091(4) 0.083(4) 0.113(5) 0.006(3) 0.029(4) 0.029(3)
N9 0.141(4) 0.103(3) 0.093(3) 0.017(3) 0.012(3) 0.040(3)
N10 0.165(4) 0.360(6) 0.094(3) -0.079(3) 0.053(3) -0.111(4)
O1 0.137(5) 0.098(4) 0.122(4) 0.041(3) -0.008(4) 0.012(4)
O2 0.141(5) 0.141(5) 0.077(3) 0.023(3) 0.017(3) 0.002(4)
O3 0.167(4) 0.366(7) 0.101(3) -0.078(4) 0.055(3) -0.106(5)
O4 0.174(4) 0.360(7) 0.100(3) -0.076(4) 0.051(3) -0.110(5)
S1 0.0559(8) 0.0588(9) 0.0670(9) -0.0047(7) 0.0113(7) 0.0074(7)
S2 0.0655(9) 0.0645(10) 0.0735(10) -0.0039(8) 0.0096(8) 0.0099(7)

loop_
_atom_type_symbol
_atom_type_description
_atom_type_scat_dispersion_real
_atom_type_scat_dispersion_imag
_atom_type_scat_source
C C 0.0033 0.0016 'International Tables Vol C Tables 4.2.6.8 and 6.1.1.4'
H H 0.0000 0.0000 'International Tables Vol C Tables 4.2.6.8 and 6.1.1.4'
N N 0.0061 0.0033 'International Tables Vol C Tables 4.2.6.8 and 6.1.1.4'
S S 0.1246 0.1234 'International Tables Vol C Tables 4.2.6.8 and 6.1.1.4'
Cl Cl 0.1484 0.1585 'International Tables Vol C Tables 4.2.6.8 and 6.1.1.4'
O O 0.0106 0.0060 'International Tables Vol C Tables 4.2.6.8 and 6.1.1.4'

loop_
_geom_angle_atom_site_label_1
_geom_angle_atom_site_label_2
_geom_angle_atom_site_label_3
_geom_angle
N1 C1 C2 123.9(5)
N1 C1 S1 124.6(4)
C2 C1 S1 111.5(4)
C1 C2 C3 112.0(5)
C1 C2 C13 123.9(5)
C3 C2 C13 124.1(5)
C4 C3 C2 114.7(5)
C4 C3 Cl1 123.2(4)
C2 C3 Cl1 122.0(4)
C3 C4 C5 128.3(5)
C3 C4 S1 110.1(4)
C5 C4 S1 121.5(4)
C6 C5 C4 126.6(5)
C6 C5 H5 116.7
C4 C5 H5 116.7
C5 C6 C7 128.3(5)
C5 C6 H6 115.9
C7 C6 H6 115.9
C12 C7 C8 117.7(5)
C12 C7 C6 120.4(5)
C8 C7 C6 121.9(5)
C9 C8 C7 120.2(6)
C9 C8 H8 119.9
C7 C8 H8 119.9
C10 C9 C8 119.9(6)
C10 C9 H9 120.1
C8 C9 H9 120.1
C9 C10 C11 120.9(6)
C9 C10 N5 119.3(6)
C11 C10 N5 119.7(6)
C10 C11 C12 118.7(6)
C10 C11 H11 120.6
C12 C11 H11 120.6
C7 C12 C11 122.5(5)
C7 C12 H12 118.7
C11 C12 H12 118.7
N3 C13 C2 178.2(7)
N2 C14 C15 125.2(5)
N2 C14 C19 116.4(6)
C15 C14 C19 118.5(5)
C16 C15 C14 120.6(6)
C16 C15 H15 119.7
C14 C15 H15 119.7
C15 C16 C17 122.0(7)
C15 C16 H16 119.0
C17 C16 H16 119.0
N4 C17 C16 120.8(8)
N4 C17 C18 121.6(7)
C16 C17 C18 117.5(6)
C19 C18 C17 120.4(6)
C19 C18 H18 119.8
C17 C18 H18 119.8
C18 C19 C14 121.0(6)
C18 C19 H19 119.5
C14 C19 H19 119.5
C21 C20 N4 102.0(10)
C21 C20 H20A 111.4
N4 C20 H20A 111.4
C21 C20 H20B 111.4
N4 C20 H20B 111.4
H20A C20 H20B 109.2
C20 C21 H21A 109.5
C20 C21 H21B 109.5
H21A C21 H21B 109.5
C20 C21 H21C 109.5
H21A C21 H21C 109.5
H21B C21 H21C 109.5
C23 C22 N4 107.1(11)
C23 C22 H22A 110.3
N4 C22 H22A 110.3
C23 C22 H22B 110.3
N4 C22 H22B 110.3
H22A C22 H22B 108.5
C22 C23 H23A 109.5
C22 C23 H23B 109.5
H23A C23 H23B 109.5
C22 C23 H23C 109.5
H23A C23 H23C 109.5
H23B C23 H23C 109.5
C25 C24 N6 125.2(5)
C25 C24 S2 111.4(4)
N6 C24 S2 123.3(4)
C24 C25 C26 112.6(5)
C24 C25 C36 124.2(5)
C26 C25 C36 123.2(5)
C27 C26 C25 113.4(5)
C27 C26 Cl2 124.1(5)
C25 C26 Cl2 122.4(4)
C26 C27 C28 127.2(6)
C26 C27 S2 111.0(4)
C28 C27 S2 121.8(4)
C29 C28 C27 127.0(6)
C29 C28 H28 116.5
C27 C28 H28 116.5
C28 C29 C30 126.6(7)
C28 C29 H29 116.7
C30 C29 H29 116.7
C31 C30 C35 116.9(7)
C31 C30 C29 119.4(7)
C35 C30 C29 123.5(7)
C32 C31 C30 121.2(10)
C32 C31 H31 119.4
C30 C31 H31 119.4
C33 C32 C31 119.0(13)
C33 C32 H32 120.5
C31 C32 H32 120.5
C32 C33 C34 124.2(11)
C32 C33 N10 120.8(14)
C34 C33 N10 114.4(15)
C33 C34 C35 116.9(14)
C33 C34 H34 121.5
C35 C34 H34 121.5
C34 C35 C30 121.7(11)
C34 C35 H35 119.1
C30 C35 H35 119.1
N8 C36 C25 175.5(7)
C38 C37 N7 115.8(5)
C38 C37 C42 117.8(6)
N7 C37 C42 126.4(5)
C39 C38 C37 122.0(5)
C39 C38 H38 119.0
C37 C38 H38 119.0
C38 C39 C40 120.2(6)
C38 C39 H39 119.9
C40 C39 H39 119.9
N9 C40 C41 121.6(6)
N9 C40 C39 121.3(6)
C41 C40 C39 117.1(6)
C42 C41 C40 121.7(5)
C42 C41 H41 119.1
C40 C41 H41 119.1
C41 C42 C37 121.1(5)
C41 C42 H42 119.5
C37 C42 H42 119.5
C44 C43 N9 110.7(8)
C44 C43 H43A 109.5
N9 C43 H43A 109.5
C44 C43 H43B 109.5
N9 C43 H43B 109.5
H43A C43 H43B 108.1
C43 C44 H44A 109.5
C43 C44 H44B 109.5
H44A C44 H44B 109.5
C43 C44 H44C 109.5
H44A C44 H44C 109.5
H44B C44 H44C 109.5
C46 C45 N9 103.5(9)
C46 C45 H45A 111.1
N9 C45 H45A 111.1
C46 C45 H45B 111.1
N9 C45 H45B 111.1
H45A C45 H45B 109.0
C45 C46 H46A 109.5
C45 C46 H46B 109.5
H46A C46 H46B 109.5
C45 C46 H46C 109.5
H46A C46 H46C 109.5
H46B C46 H46C 109.5
N2 N1 C1 112.5(5)
N1 N2 C14 115.0(5)
C17 N4 C20 123.6(9)
C17 N4 C22 119.3(8)
C20 N4 C22 116.8(8)
O2 N5 O1 124.2(7)
O2 N5 C10 118.6(7)
O1 N5 C10 117.2(6)
N7 N6 C24 110.9(4)
N6 N7 C37 116.2(5)
C40 N9 C43 121.2(6)
C40 N9 C45 123.3(6)
C43 N9 C45 114.3(6)
O3 N10 O4 114.1(10)
O3 N10 C33 124.5(16)
O4 N10 C33 121.1(13)
C1 S1 C4 91.7(3)
C24 S2 C27 91.5(3)

loop_
_geom_bond_atom_site_label_1
_geom_bond_atom_site_label_2
_geom_bond_distance
C1 N1 1.369(6)
C1 C2 1.379(7)
C1 S1 1.725(6)
C2 C3 1.404(7)
C2 C13 1.405(9)
C3 C4 1.360(7)
C3 Cl1 1.716(5)
C4 C5 1.437(7)
C4 S1 1.745(5)
C5 C6 1.325(7)
C5 H5 0.9300
C6 C7 1.449(7)
C6 H6 0.9300
C7 C12 1.375(7)
C7 C8 1.406(7)
C8 C9 1.386(8)
C8 H8 0.9300
C9 C10 1.372(8)
C9 H9 0.9300
C10 C11 1.375(8)
C10 N5 1.462(8)
C11 C12 1.376(8)
C11 H11 0.9300
C12 H12 0.9300
C13 N3 1.156(8)
C14 N2 1.380(7)
C14 C15 1.391(8)
C14 C19 1.396(8)
C15 C16 1.351(8)
C15 H15 0.9300
C16 C17 1.397(9)
C16 H16 0.9300
C17 N4 1.377(9)
C17 C18 1.407(10)
C18 C19 1.369(8)
C18 H18 0.9300
C19 H19 0.9300
C20 C21 1.415(8)
C20 N4 1.523(13)
C20 H20A 0.9700
C20 H20B 0.9700
C21 H21A 0.9600
C21 H21B 0.9600
C21 H21C 0.9600
C22 C23 1.422(14)
C22 N4 1.539(13)
C22 H22A 0.9700
C22 H22B 0.9700
C23 H23A 0.9600
C23 H23B 0.9600
C23 H23C 0.9600
C24 C25 1.367(8)
C24 N6 1.375(7)
C24 S2 1.732(5)
C25 C26 1.417(8)
C25 C36 1.433(8)
C26 C27 1.363(7)
C26 Cl2 1.709(6)
C27 C28 1.443(8)
C27 S2 1.737(6)
C28 C29 1.329(8)
C28 H28 0.9300
C29 C30 1.443(9)
C29 H29 0.9300
C30 C31 1.393(10)
C30 C35 1.406(11)
C31 C32 1.386(11)
C31 H31 0.9300
C32 C33 1.32(2)
C32 H32 0.9300
C33 C34 1.373(19)
C33 N10 1.447(14)
C34 C35 1.385(11)
C34 H34 0.9300
C35 H35 0.9300
C36 N8 1.143(7)
C37 C38 1.381(8)
C37 N7 1.392(7)
C37 C42 1.396(7)
C38 C39 1.377(8)
C38 H38 0.9300
C39 C40 1.408(8)
C39 H39 0.9300
C40 N9 1.363(8)
C40 C41 1.406(8)
C41 C42 1.357(8)
C41 H41 0.9300
C42 H42 0.9300
C43 C44 1.463(12)
C43 N9 1.504(9)
C43 H43A 0.9700
C43 H43B 0.9700
C44 H44A 0.9600
C44 H44B 0.9600
C44 H44C 0.9600
C45 C46 1.391(8)
C45 N9 1.556(9)
C45 H45A 0.9700
C45 H45B 0.9700
C46 H46A 0.9600
C46 H46B 0.9600
C46 H46C 0.9600
N1 N2 1.289(6)
N5 O2 1.212(7)
N5 O1 1.227(7)
N6 N7 1.287(6)
N10 O3 1.082(14)
N10 O4 1.264(16)
